data_4319870
loop_
_publ_author_name
'Eduardo J. Fern\'andez'
'Manuel Gil'
'M. Elena Olmos'
'Olga Crespo'
'Antonio Laguna'
'Peter G. Jones'

_publ_section_title
;
 Ability of a Au(III)-N Unit to Bond Two Aurophilically Interacting
 Gold(I) Centers
;
_journal_name_full 'Inorganic Chemistry'
_journal_page_first 3018
_journal_page_last 3024
_journal_paper_doi 10.1021/ic0100875
_journal_volume 40
_journal_year 2001
_chemical_formula_sum 'C30 H15 Au F10 N P'
_chemical_formula_weight 807.37
_chemical_name_systematic
;
  ?
;
_space_group_IT_number 2
_symmetry_cell_setting triclinic
_symmetry_space_group_name_Hall '-P 1'
_symmetry_space_group_name_H-M 'P -1'
_atom_sites_solution_hydrogens geom
_atom_sites_solution_primary Patterson
_atom_sites_solution_secondary difmap
_audit_creation_method SHELXL-97
_cell_angle_alpha 99.163(3)
_cell_angle_beta 98.068(3)
_cell_angle_gamma 104.580(3)
_cell_formula_units_Z 4
_cell_length_a 10.0862(8)
_cell_length_b 14.8036(12)
_cell_length_c 19.3597(16)
_cell_measurement_reflns_used 6788
_cell_measurement_temperature 143(2)
_cell_measurement_theta_max 28
_cell_measurement_theta_min 2
_cell_volume 2712.2(4)
_computing_cell_refinement 'Bruker SAINT'
_computing_data_collection 'Bruker SMART'
_computing_data_reduction 'Bruker SAINT'
_computing_molecular_graphics 'Siemens XP'
_computing_publication_material SHELXL-97
_computing_structure_refinement 'SHELXL-97 (Sheldrick, 1997)'
_computing_structure_solution 'SHELXS-97 (Sheldrick, 1990)'
_diffrn_ambient_temperature 143(2)
_diffrn_detector_area_resol_mean 8.192
_diffrn_measured_fraction_theta_full 0.973
_diffrn_measured_fraction_theta_max 0.973
_diffrn_measurement_device_type 'Bruker SMART 1000 CCD'
_diffrn_measurement_method w-scans
_diffrn_radiation_monochromator graphite
_diffrn_radiation_source 'fine-focus sealed tube'
_diffrn_radiation_type MoK\a
_diffrn_radiation_wavelength 0.71073
_diffrn_reflns_av_R_equivalents 0.0466
_diffrn_reflns_av_sigmaI/netI 0.1094
_diffrn_reflns_limit_h_max 14
_diffrn_reflns_limit_h_min -14
_diffrn_reflns_limit_k_max 18
_diffrn_reflns_limit_k_min -20
_diffrn_reflns_limit_l_max 27
_diffrn_reflns_limit_l_min -27
_diffrn_reflns_number 29022
_diffrn_reflns_theta_full 30.00
_diffrn_reflns_theta_max 30.00
_diffrn_reflns_theta_min 1.45
_exptl_absorpt_coefficient_mu 5.575
_exptl_absorpt_correction_T_max 0.945
_exptl_absorpt_correction_T_min 0.683
_exptl_absorpt_correction_type 'multiple scans (SADABS)'
_exptl_crystal_colour yellow
_exptl_crystal_density_diffrn 1.977
_exptl_crystal_density_method 'not measured'
_exptl_crystal_description 'tapering prism'
_exptl_crystal_F_000 1544
_exptl_crystal_size_max 0.22
_exptl_crystal_size_mid 0.15
_exptl_crystal_size_min 0.12
_refine_diff_density_max 1.514
_refine_diff_density_min -1.688
_refine_diff_density_rms 0.146
_refine_ls_extinction_method none
_refine_ls_goodness_of_fit_ref 0.802
_refine_ls_hydrogen_treatment constr
_refine_ls_matrix_type full
_refine_ls_number_parameters 783
_refine_ls_number_reflns 15390
_refine_ls_number_restraints 737
_refine_ls_restrained_S_all 0.785
_refine_ls_R_factor_all 0.0809
_refine_ls_R_factor_gt 0.0349
_refine_ls_shift/su_max 0.003
_refine_ls_shift/su_mean 0.000
_refine_ls_structure_factor_coef Fsqd
_refine_ls_weighting_details 'calc w=1/[\s^2^(Fo^2^)+(0.0158P)^2^] where P=(Fo^2^+2Fc^2^)/3'
_refine_ls_weighting_scheme calc
_refine_ls_wR_factor_gt 0.0550
_refine_ls_wR_factor_ref 0.0617
_reflns_number_gt 9304
_reflns_number_total 15390
_reflns_threshold_expression >2sigma(I)
_cod_data_source_file ic0100875_3.cif
_cod_data_source_block hoplog
_cod_depositor_comments
;
The following automatic conversions were performed:

'_geom_angle_publ_flag' value 'Y' changed to 'y' according to the
built-in table from CIF Core dictionary named 'cif_core.dic' version
2.4.1 from 2010-06-29 (26 times).

'_geom_bond_publ_flag' value 'Y'
changed to 'y' according to the built-in table from CIF Core
dictionary named 'cif_core.dic' version 2.4.1 from 2010-06-29 (16
times).

Automatic conversion script
Id: cif_fix_values 1646 2011-03-28 12:23:43Z adriana 
;
_cod_database_code 4319870

loop_
_symmetry_equiv_pos_as_xyz
'x, y, z'
'-x, -y, -z'

loop_
_atom_site_label
_atom_site_type_symbol
_atom_site_fract_x
_atom_site_fract_y
_atom_site_fract_z
_atom_site_U_iso_or_equiv
_atom_site_adp_type
_atom_site_occupancy
_atom_site_symmetry_multiplicity
_atom_site_calc_flag
_atom_site_refinement_flags
_atom_site_disorder_assembly
_atom_site_disorder_group
Au Au 0.724352(17) 0.240330(13) 0.239801(8) 0.02061(5) Uani 1 1 d . . .
P P 0.68257(12) 0.34378(9) 0.16616(6) 0.0214(3) Uani 1 1 d . . .
N N 0.7468(4) 0.3560(3) 0.3170(2) 0.0315(10) Uani 1 1 d DU . .
H01 H 0.766(5) 0.345(3) 0.3562(19) 0.036(16) Uiso 1 1 d D . .
C1 C 0.7271(4) 0.4531(3) 0.2301(2) 0.0244(10) Uani 1 1 d DU . .
C2 C 0.7450(4) 0.4420(3) 0.3016(2) 0.0232(10) Uani 1 1 d DU . .
C3 C 0.7628(4) 0.5233(3) 0.3549(2) 0.0303(11) Uani 1 1 d DU . .
H3 H 0.7713 0.5177 0.4034 0.036 Uiso 1 1 calc R . .
C4 C 0.7679(5) 0.6095(4) 0.3379(3) 0.0385(13) Uani 1 1 d DU . .
H4 H 0.7793 0.6630 0.3748 0.046 Uiso 1 1 calc R . .
C5 C 0.7567(5) 0.6212(4) 0.2672(3) 0.0391(13) Uani 1 1 d DU . .
H5 H 0.7650 0.6824 0.2560 0.047 Uiso 1 1 calc R . .
C6 C 0.7332(5) 0.5410(4) 0.2140(3) 0.0352(12) Uani 1 1 d DU . .
H6 H 0.7211 0.5471 0.1656 0.042 Uiso 1 1 calc R . .
C11 C 0.7834(4) 0.3567(3) 0.0973(2) 0.0224(10) Uani 1 1 d DU . .
C12 C 0.7342(5) 0.2970(3) 0.0303(2) 0.0254(11) Uani 1 1 d DU . .
H12 H 0.6436 0.2534 0.0199 0.030 Uiso 1 1 calc R . .
C13 C 0.8175(5) 0.3011(3) -0.0211(2) 0.0303(11) Uani 1 1 d DU . .
H13 H 0.7836 0.2603 -0.0667 0.036 Uiso 1 1 calc R . .
C14 C 0.9491(5) 0.3642(3) -0.0062(2) 0.0284(11) Uani 1 1 d DU . .
H14 H 1.0059 0.3667 -0.0415 0.034 Uiso 1 1 calc R . .
C15 C 0.9986(5) 0.4238(3) 0.0600(2) 0.0318(12) Uani 1 1 d DU . .
H15 H 1.0888 0.4678 0.0699 0.038 Uiso 1 1 calc R . .
C16 C 0.9176(5) 0.4196(3) 0.1117(2) 0.0284(11) Uani 1 1 d DU . .
H16 H 0.9532 0.4597 0.1575 0.034 Uiso 1 1 calc R . .
C21 C 0.5019(4) 0.3161(3) 0.1242(2) 0.0213(10) Uani 1 1 d DU . .
C22 C 0.4595(5) 0.3651(3) 0.0737(2) 0.0308(12) Uani 1 1 d DU . .
H22 H 0.5263 0.4128 0.0595 0.037 Uiso 1 1 calc R . .
C23 C 0.3194(5) 0.3441(4) 0.0440(2) 0.0359(12) Uani 1 1 d DU . .
H23 H 0.2902 0.3778 0.0097 0.043 Uiso 1 1 calc R . .
C24 C 0.2230(5) 0.2752(3) 0.0639(2) 0.0327(12) Uani 1 1 d DU . .
H24 H 0.1272 0.2612 0.0431 0.039 Uiso 1 1 calc R . .
C25 C 0.2636(5) 0.2259(3) 0.1139(2) 0.0317(11) Uani 1 1 d DU . .
H25 H 0.1958 0.1778 0.1271 0.038 Uiso 1 1 calc R . .
C26 C 0.4031(4) 0.2465(3) 0.1449(2) 0.0276(11) Uani 1 1 d DU . .
H26 H 0.4311 0.2134 0.1799 0.033 Uiso 1 1 calc R . .
C31 C 0.7678(4) 0.1566(3) 0.3109(2) 0.0195(10) Uani 1 1 d DU . .
C32 C 0.8786(4) 0.1176(3) 0.3109(2) 0.0258(11) Uani 1 1 d DU . .
C33 C 0.9056(5) 0.0594(3) 0.3557(2) 0.0288(11) Uani 1 1 d DU . .
C34 C 0.8213(5) 0.0375(3) 0.4049(2) 0.0289(11) Uani 1 1 d DU . .
C35 C 0.7106(5) 0.0759(3) 0.4072(2) 0.0285(11) Uani 1 1 d DU . .
C36 C 0.6860(4) 0.1343(3) 0.3612(2) 0.0243(10) Uani 1 1 d DU . .
F1 F 0.9661(3) 0.1374(2) 0.26489(13) 0.0371(7) Uani 1 1 d DU . .
F2 F 1.0155(3) 0.0218(2) 0.35472(14) 0.0454(8) Uani 1 1 d DU . .
F3 F 0.8479(3) -0.0182(2) 0.44912(15) 0.0451(8) Uani 1 1 d DU . .
F4 F 0.6276(3) 0.0550(2) 0.45483(14) 0.0445(8) Uani 1 1 d DU . .
F5 F 0.5766(3) 0.1711(2) 0.36533(13) 0.0369(7) Uani 1 1 d DU . .
C41 C 0.6921(4) 0.1257(3) 0.1591(2) 0.0224(10) Uani 1 1 d DU . .
C42 C 0.5774(5) 0.0501(3) 0.1490(2) 0.0284(11) Uani 1 1 d DU . .
C43 C 0.5469(5) -0.0287(3) 0.0946(3) 0.0388(13) Uani 1 1 d DU . .
C44 C 0.6366(6) -0.0302(4) 0.0470(3) 0.0444(14) Uani 1 1 d DU . .
C45 C 0.7542(5) 0.0426(4) 0.0550(2) 0.0378(13) Uani 1 1 d DU . .
C46 C 0.7826(5) 0.1199(3) 0.1115(2) 0.0291(11) Uani 1 1 d DU . .
F6 F 0.4845(3) 0.04897(19) 0.19309(14) 0.0383(7) Uani 1 1 d DU . .
F7 F 0.4314(3) -0.1014(2) 0.08611(16) 0.0587(10) Uani 1 1 d DU . .
F8 F 0.6086(4) -0.1063(2) -0.00706(16) 0.0731(12) Uani 1 1 d DU . .
F9 F 0.8422(3) 0.0418(3) 0.00916(14) 0.0622(10) Uani 1 1 d DU . .
F10 F 0.9021(3) 0.1909(2) 0.11962(13) 0.0359(7) Uani 1 1 d DU . .
Au' Au 0.242925(18) 0.775909(13) 0.316497(9) 0.02250(5) Uani 1 1 d . . .
P' P 0.28722(12) 0.67390(9) 0.39032(6) 0.0219(3) Uani 1 1 d . . .
N' N 0.1141(4) 0.8017(3) 0.3837(2) 0.0308(10) Uani 1 1 d DU . .
H01' H 0.064(4) 0.838(3) 0.381(2) 0.032(15) Uiso 1 1 d D . .
C1' C 0.1557(4) 0.6783(3) 0.4430(2) 0.0229(10) Uani 1 1 d DU . .
C2' C 0.0881(4) 0.7493(3) 0.4345(2) 0.0255(11) Uani 1 1 d DU . .
C3' C -0.0072(4) 0.7631(4) 0.4803(2) 0.0317(12) Uani 1 1 d DU . .
H3' H -0.0524 0.8118 0.4775 0.038 Uiso 1 1 calc R . .
C4' C -0.0329(5) 0.7050(4) 0.5285(2) 0.0311(12) Uani 1 1 d DU . .
H4' H -0.0964 0.7148 0.5589 0.037 Uiso 1 1 calc R . .
C5' C 0.0297(5) 0.6329(4) 0.5347(2) 0.0335(12) Uani 1 1 d DU . .
H5' H 0.0078 0.5925 0.5675 0.040 Uiso 1 1 calc R . .
C6' C 0.1254(4) 0.6215(4) 0.4918(2) 0.0291(11) Uani 1 1 d DU . .
H6' H 0.1713 0.5734 0.4960 0.035 Uiso 1 1 calc R . .
C11' C 0.4512(4) 0.7120(3) 0.4524(2) 0.0227(10) Uani 1 1 d DU . .
C12' C 0.4883(5) 0.6507(4) 0.4944(2) 0.0330(12) Uani 1 1 d DU . .
H12' H 0.4375 0.5852 0.4838 0.040 Uiso 1 1 calc R . .
C13' C 0.5981(5) 0.6851(4) 0.5510(3) 0.0410(13) Uani 1 1 d DU . .
H13' H 0.6239 0.6428 0.5790 0.049 Uiso 1 1 calc R . .
C14' C 0.6708(5) 0.7797(4) 0.5677(2) 0.0385(13) Uani 1 1 d DU . .
H14' H 0.7433 0.8035 0.6084 0.046 Uiso 1 1 calc R . .
C15' C 0.6382(5) 0.8405(4) 0.5249(2) 0.0364(12) Uani 1 1 d DU . .
H15' H 0.6919 0.9053 0.5348 0.044 Uiso 1 1 calc R . .
C16' C 0.5282(5) 0.8072(3) 0.4680(2) 0.0282(11) Uani 1 1 d DU . .
H16' H 0.5048 0.8495 0.4394 0.034 Uiso 1 1 calc R . .
C21' C 0.2621(4) 0.5529(3) 0.3451(2) 0.0241(10) Uani 1 1 d DU . .
C22' C 0.1304(5) 0.4898(3) 0.3275(2) 0.0288(11) Uani 1 1 d DU . .
H22' H 0.0532 0.5095 0.3407 0.035 Uiso 1 1 calc R . .
C23' C 0.1105(5) 0.3973(3) 0.2906(2) 0.0331(12) Uani 1 1 d DU . .
H23' H 0.0202 0.3532 0.2795 0.040 Uiso 1 1 calc R . .
C24' C 0.2226(5) 0.3701(4) 0.2703(2) 0.0363(13) Uani 1 1 d DU . .
H24' H 0.2091 0.3068 0.2453 0.044 Uiso 1 1 calc R . .
C25' C 0.3560(5) 0.4344(4) 0.2860(3) 0.0394(13) Uani 1 1 d DU . .
H25' H 0.4325 0.4157 0.2710 0.047 Uiso 1 1 calc R . .
C26' C 0.3743(5) 0.5243(3) 0.3234(2) 0.0303(11) Uani 1 1 d DU . .
H26' H 0.4647 0.5682 0.3348 0.036 Uiso 1 1 calc R . .
C31' C 0.1793(4) 0.8617(3) 0.2534(2) 0.0224(10) Uani 1 1 d DU . .
C32' C 0.2305(4) 0.9585(3) 0.2686(2) 0.0247(10) Uani 1 1 d DU . .
C33' C 0.1839(4) 1.0170(3) 0.2276(2) 0.0264(11) Uani 1 1 d DU . .
C34' C 0.0799(5) 0.9758(3) 0.1690(2) 0.0293(11) Uani 1 1 d DU . .
C35' C 0.0253(5) 0.8795(3) 0.1517(2) 0.0280(11) Uani 1 1 d DU . .
C36' C 0.0752(5) 0.8242(3) 0.1931(2) 0.0291(11) Uani 1 1 d DU . .
F1' F 0.3318(3) 1.00196(19) 0.32704(13) 0.0361(7) Uani 1 1 d DU . .
F2' F 0.2390(3) 1.11239(19) 0.24545(14) 0.0357(7) Uani 1 1 d DU . .
F3' F 0.0314(3) 1.0311(2) 0.12893(14) 0.0399(7) Uani 1 1 d DU . .
F4' F -0.0769(3) 0.8400(2) 0.09394(14) 0.0442(8) Uani 1 1 d DU . .
F5' F 0.0181(3) 0.72747(19) 0.17452(13) 0.0403(7) Uani 1 1 d DU . .
C41' C 0.3759(4) 0.7491(3) 0.2498(2) 0.0240(10) Uani 1 1 d DU . .
C42' C 0.5033(5) 0.8141(3) 0.2552(2) 0.0298(11) Uani 1 1 d DU . .
C43' C 0.5934(5) 0.7992(4) 0.2091(3) 0.0387(13) Uani 1 1 d DU . .
C44' C 0.5541(5) 0.7199(4) 0.1569(2) 0.0407(13) Uani 1 1 d DU . .
C45' C 0.4295(5) 0.6540(4) 0.1499(2) 0.0327(12) Uani 1 1 d DU . .
C46' C 0.3398(5) 0.6694(3) 0.1961(2) 0.0296(11) Uani 1 1 d DU . .
F6' F 0.5451(3) 0.8935(2) 0.30628(14) 0.0431(8) Uani 1 1 d DU . .
F7' F 0.7180(3) 0.8636(2) 0.21693(17) 0.0624(10) Uani 1 1 d DU . .
F8' F 0.6420(3) 0.7036(2) 0.11264(16) 0.0621(10) Uani 1 1 d DU . .
F9' F 0.3901(3) 0.5744(2) 0.09817(15) 0.0521(9) Uani 1 1 d DU . .
F10' F 0.2160(3) 0.60385(19) 0.18747(13) 0.0397(7) Uani 1 1 d DU . .

loop_
_atom_site_aniso_label
_atom_site_aniso_U_11
_atom_site_aniso_U_22
_atom_site_aniso_U_33
_atom_site_aniso_U_23
_atom_site_aniso_U_13
_atom_site_aniso_U_12
Au 0.01956(10) 0.02455(12) 0.01722(9) 0.00095(8) 0.00304(7) 0.00754(8)
P 0.0220(6) 0.0227(7) 0.0187(6) 0.0010(5) 0.0023(5) 0.0077(5)
N 0.038(3) 0.037(3) 0.013(2) -0.0017(18) 0.0009(18) 0.006(2)
C1 0.022(2) 0.021(3) 0.026(2) -0.0029(19) -0.0009(19) 0.005(2)
C2 0.016(2) 0.025(3) 0.028(2) 0.002(2) 0.0049(19) 0.005(2)
C3 0.028(3) 0.035(3) 0.024(2) -0.005(2) 0.001(2) 0.011(2)
C4 0.035(3) 0.036(3) 0.038(3) -0.011(2) -0.003(2) 0.015(3)
C5 0.041(3) 0.025(3) 0.048(3) 0.004(2) 0.001(3) 0.010(2)
C6 0.039(3) 0.033(3) 0.031(3) -0.001(2) 0.004(2) 0.011(3)
C11 0.024(2) 0.020(3) 0.026(2) 0.0064(19) 0.0037(19) 0.010(2)
C12 0.022(2) 0.032(3) 0.024(2) 0.003(2) 0.0024(19) 0.011(2)
C13 0.037(3) 0.035(3) 0.021(2) 0.007(2) 0.004(2) 0.014(2)
C14 0.027(3) 0.039(3) 0.027(2) 0.012(2) 0.010(2) 0.016(2)
C15 0.030(3) 0.029(3) 0.039(3) 0.012(2) 0.013(2) 0.007(2)
C16 0.031(3) 0.031(3) 0.021(2) 0.003(2) 0.003(2) 0.008(2)
C21 0.025(2) 0.020(3) 0.018(2) -0.0044(18) 0.0019(18) 0.0108(19)
C22 0.031(3) 0.035(3) 0.030(3) 0.007(2) 0.010(2) 0.013(2)
C23 0.039(3) 0.044(3) 0.029(3) 0.009(2) 0.004(2) 0.020(3)
C24 0.024(3) 0.042(3) 0.030(3) -0.005(2) 0.001(2) 0.016(2)
C25 0.029(3) 0.031(3) 0.033(3) 0.001(2) 0.005(2) 0.009(2)
C26 0.027(2) 0.032(3) 0.027(2) 0.005(2) 0.005(2) 0.015(2)
C31 0.019(2) 0.020(3) 0.018(2) 0.0013(18) 0.0010(18) 0.0042(19)
C32 0.022(2) 0.034(3) 0.021(2) 0.004(2) 0.0063(19) 0.007(2)
C33 0.026(3) 0.032(3) 0.030(3) 0.006(2) 0.001(2) 0.015(2)
C34 0.032(3) 0.027(3) 0.025(2) 0.007(2) 0.001(2) 0.006(2)
C35 0.033(3) 0.025(3) 0.025(3) 0.002(2) 0.008(2) 0.004(2)
C36 0.022(2) 0.024(3) 0.026(2) -0.0027(19) 0.0023(19) 0.010(2)
F1 0.0338(16) 0.055(2) 0.0378(16) 0.0207(14) 0.0200(13) 0.0249(15)
F2 0.0401(17) 0.066(2) 0.0492(18) 0.0241(16) 0.0164(15) 0.0367(17)
F3 0.0524(19) 0.051(2) 0.0489(19) 0.0291(16) 0.0181(15) 0.0280(16)
F4 0.0477(19) 0.054(2) 0.0446(18) 0.0245(15) 0.0278(15) 0.0179(16)
F5 0.0315(16) 0.049(2) 0.0398(16) 0.0114(14) 0.0184(13) 0.0207(14)
C41 0.028(2) 0.029(3) 0.014(2) 0.0049(19) 0.0027(18) 0.015(2)
C42 0.028(3) 0.032(3) 0.024(2) 0.001(2) -0.002(2) 0.013(2)
C43 0.042(3) 0.028(3) 0.038(3) -0.003(2) -0.013(2) 0.013(3)
C44 0.060(4) 0.043(3) 0.027(3) -0.013(2) -0.011(3) 0.031(3)
C45 0.054(3) 0.055(4) 0.018(2) 0.004(2) 0.008(2) 0.041(3)
C46 0.038(3) 0.038(3) 0.018(2) 0.007(2) 0.004(2) 0.024(2)
F6 0.0308(16) 0.0374(18) 0.0435(17) 0.0048(14) 0.0082(13) 0.0052(14)
F7 0.059(2) 0.0314(19) 0.064(2) -0.0141(16) -0.0147(18) 0.0029(17)
F8 0.091(3) 0.073(3) 0.047(2) -0.0333(18) -0.0181(18) 0.054(2)
F9 0.081(2) 0.103(3) 0.0270(17) 0.0078(17) 0.0196(16) 0.069(2)
F10 0.0330(16) 0.052(2) 0.0355(16) 0.0164(14) 0.0175(13) 0.0237(15)
Au' 0.02340(10) 0.02438(12) 0.01986(10) 0.00258(8) 0.00441(8) 0.00797(9)
P' 0.0194(6) 0.0265(8) 0.0208(6) 0.0045(5) 0.0049(5) 0.0078(6)
N' 0.028(2) 0.036(3) 0.035(2) 0.0027(19) 0.0147(19) 0.019(2)
C1' 0.017(2) 0.032(3) 0.017(2) -0.0002(19) 0.0040(18) 0.005(2)
C2' 0.019(2) 0.035(3) 0.015(2) -0.0052(19) -0.0027(18) 0.004(2)
C3' 0.021(2) 0.045(3) 0.025(2) -0.007(2) 0.003(2) 0.011(2)
C4' 0.022(2) 0.048(3) 0.018(2) -0.002(2) 0.0069(19) 0.005(2)
C5' 0.026(3) 0.050(3) 0.020(2) 0.005(2) 0.007(2) 0.002(2)
C6' 0.023(2) 0.043(3) 0.020(2) 0.002(2) 0.0018(19) 0.012(2)
C11' 0.020(2) 0.026(3) 0.022(2) 0.0017(19) 0.0088(19) 0.007(2)
C12' 0.027(3) 0.034(3) 0.038(3) 0.006(2) 0.003(2) 0.010(2)
C13' 0.035(3) 0.049(3) 0.041(3) 0.011(3) 0.000(2) 0.018(3)
C14' 0.022(3) 0.061(4) 0.024(3) -0.006(2) -0.002(2) 0.009(3)
C15' 0.030(3) 0.038(3) 0.035(3) -0.006(2) 0.012(2) 0.004(2)
C16' 0.030(3) 0.031(3) 0.025(2) 0.005(2) 0.012(2) 0.007(2)
C21' 0.024(2) 0.031(3) 0.021(2) 0.008(2) 0.0074(19) 0.011(2)
C22' 0.027(2) 0.037(3) 0.023(2) 0.005(2) 0.012(2) 0.007(2)
C23' 0.026(3) 0.038(3) 0.028(3) 0.002(2) 0.006(2) -0.001(2)
C24' 0.040(3) 0.029(3) 0.038(3) -0.002(2) 0.010(2) 0.012(2)
C25' 0.038(3) 0.038(3) 0.045(3) -0.001(3) 0.017(3) 0.016(3)
C26' 0.022(2) 0.030(3) 0.038(3) 0.000(2) 0.009(2) 0.010(2)
C31' 0.019(2) 0.025(3) 0.021(2) 0.000(2) 0.0020(18) 0.005(2)
C32' 0.021(2) 0.032(3) 0.021(2) 0.004(2) 0.0038(19) 0.008(2)
C33' 0.022(2) 0.026(3) 0.033(3) 0.005(2) 0.009(2) 0.008(2)
C34' 0.028(3) 0.042(3) 0.026(2) 0.014(2) 0.009(2) 0.017(2)
C35' 0.024(3) 0.036(3) 0.021(2) 0.006(2) 0.0024(19) 0.004(2)
C36' 0.030(3) 0.029(3) 0.027(3) 0.001(2) 0.009(2) 0.008(2)
F1' 0.0370(17) 0.0310(17) 0.0317(15) -0.0027(13) -0.0082(13) 0.0078(13)
F2' 0.0389(17) 0.0251(17) 0.0422(17) 0.0066(13) 0.0019(13) 0.0110(13)
F3' 0.0362(17) 0.0428(19) 0.0474(18) 0.0207(15) 0.0015(14) 0.0194(14)
F4' 0.0429(18) 0.047(2) 0.0330(16) 0.0066(14) -0.0099(14) 0.0057(15)
F5' 0.0481(18) 0.0294(18) 0.0322(16) -0.0010(13) -0.0052(13) 0.0026(14)
C41' 0.027(2) 0.025(3) 0.021(2) 0.0053(19) 0.0094(19) 0.006(2)
C42' 0.031(3) 0.029(3) 0.028(3) 0.004(2) 0.008(2) 0.006(2)
C43' 0.033(3) 0.046(3) 0.044(3) 0.016(3) 0.018(2) 0.012(3)
C44' 0.047(3) 0.061(4) 0.028(3) 0.014(3) 0.020(2) 0.030(3)
C45' 0.047(3) 0.037(3) 0.021(2) 0.004(2) 0.008(2) 0.023(2)
C46' 0.032(3) 0.030(3) 0.025(3) 0.003(2) 0.005(2) 0.008(2)
F6' 0.0392(17) 0.0322(18) 0.0497(18) -0.0037(14) 0.0150(14) -0.0006(14)
F7' 0.043(2) 0.067(3) 0.078(2) 0.0136(19) 0.0361(18) 0.0044(18)
F8' 0.066(2) 0.090(3) 0.051(2) 0.0152(18) 0.0401(18) 0.044(2)
F9' 0.072(2) 0.052(2) 0.0362(17) -0.0081(15) 0.0123(16) 0.0337(18)
F10' 0.0427(18) 0.0333(18) 0.0335(16) -0.0085(13) 0.0008(13) 0.0065(14)

loop_
_atom_type_symbol
_atom_type_description
_atom_type_scat_dispersion_real
_atom_type_scat_dispersion_imag
_atom_type_scat_source
C C 0.0033 0.0016 'International Tables Vol C Tables 4.2.6.8 and 6.1.1.4'
H H 0.0000 0.0000 'International Tables Vol C Tables 4.2.6.8 and 6.1.1.4'
N N 0.0061 0.0033 'International Tables Vol C Tables 4.2.6.8 and 6.1.1.4'
F F 0.0171 0.0103 'International Tables Vol C Tables 4.2.6.8 and 6.1.1.4'
P P 0.1023 0.0942 'International Tables Vol C Tables 4.2.6.8 and 6.1.1.4'
Au Au -2.0133 8.8022 'International Tables Vol C Tables 4.2.6.8 and 6.1.1.4'

loop_
_geom_angle_atom_site_label_1
_geom_angle_atom_site_label_2
_geom_angle_atom_site_label_3
_geom_angle
_geom_angle_site_symmetry_1
_geom_angle_site_symmetry_3
_geom_angle_publ_flag
N Au C41 176.70(17) . . y
N Au C31 94.10(16) . . y
C41 Au C31 88.42(15) . . y
N Au P 82.09(13) . . y
C41 Au P 95.44(12) . . y
C31 Au P 175.99(11) . . y
C1 P C11 110.2(2) . . y
C1 P C21 108.9(2) . . y
C11 P C21 106.96(19) . . y
C1 P Au 100.42(16) . . y
C11 P Au 116.92(15) . . y
C21 P Au 113.18(15) . . y
C2 N Au 122.0(3) . . y
C6 C1 C2 120.6(4) . . ?
C6 C1 P 125.0(4) . . ?
C2 C1 P 114.1(4) . . ?
N C2 C3 122.5(4) . . ?
N C2 C1 120.1(4) . . ?
C3 C2 C1 117.4(5) . . ?
C4 C3 C2 121.0(5) . . ?
C3 C4 C5 121.5(5) . . ?
C6 C5 C4 118.1(5) . . ?
C1 C6 C5 121.3(5) . . ?
C12 C11 C16 118.9(4) . . ?
C12 C11 P 120.0(3) . . ?
C16 C11 P 120.8(3) . . ?
C13 C12 C11 120.1(4) . . ?
C14 C13 C12 120.2(4) . . ?
C13 C14 C15 120.0(4) . . ?
C16 C15 C14 120.3(4) . . ?
C15 C16 C11 120.4(4) . . ?
C22 C21 C26 119.7(4) . . ?
C22 C21 P 121.2(3) . . ?
C26 C21 P 119.0(3) . . ?
C23 C22 C21 119.8(5) . . ?
C24 C23 C22 120.4(5) . . ?
C23 C24 C25 120.5(5) . . ?
C24 C25 C26 120.1(5) . . ?
C25 C26 C21 119.5(4) . . ?
C32 C31 C36 115.3(4) . . ?
C32 C31 Au 122.3(3) . . ?
C36 C31 Au 122.3(3) . . ?
F1 C32 C33 117.4(4) . . ?
F1 C32 C31 119.5(4) . . ?
C33 C32 C31 123.1(4) . . ?
F2 C33 C32 122.1(4) . . ?
F2 C33 C34 117.7(4) . . ?
C32 C33 C34 120.3(4) . . ?
F3 C34 C35 120.9(4) . . ?
F3 C34 C33 120.6(4) . . ?
C35 C34 C33 118.4(5) . . ?
F4 C35 C36 121.1(4) . . ?
F4 C35 C34 119.0(4) . . ?
C36 C35 C34 119.9(4) . . ?
F5 C36 C35 118.2(4) . . ?
F5 C36 C31 118.9(4) . . ?
C35 C36 C31 123.0(4) . . ?
C42 C41 C46 116.4(4) . . ?
C42 C41 Au 120.3(3) . . ?
C46 C41 Au 123.3(3) . . ?
F6 C42 C41 120.5(4) . . ?
F6 C42 C43 115.9(4) . . ?
C41 C42 C43 123.6(4) . . ?
F7 C43 C42 121.7(5) . . ?
F7 C43 C44 120.1(4) . . ?
C42 C43 C44 118.2(5) . . ?
F8 C44 C45 119.7(5) . . ?
F8 C44 C43 119.4(5) . . ?
C45 C44 C43 120.8(5) . . ?
F9 C45 C44 121.3(5) . . ?
F9 C45 C46 119.6(5) . . ?
C44 C45 C46 119.1(5) . . ?
F10 C46 C45 118.3(4) . . ?
F10 C46 C41 119.9(4) . . ?
C45 C46 C41 121.8(5) . . ?
N' Au' C31' 91.25(17) . . y
N' Au' C41' 178.91(17) . . y
C31' Au' C41' 89.77(16) . . y
N' Au' P' 82.98(13) . . y
C31' Au' P' 173.01(12) . . y
C41' Au' P' 96.04(12) . . y
C1' P' C21' 109.8(2) . . y
C1' P' C11' 105.96(19) . . y
C21' P' C11' 108.5(2) . . y
C1' P' Au' 99.54(16) . . y
C21' P' Au' 114.72(15) . . y
C11' P' Au' 117.42(15) . . y
C2' N' Au' 121.2(3) . . y
C6' C1' C2' 120.8(4) . . ?
C6' C1' P' 124.1(4) . . ?
C2' C1' P' 115.0(3) . . ?
N' C2' C1' 120.0(4) . . ?
N' C2' C3' 122.3(5) . . ?
C1' C2' C3' 117.7(4) . . ?
C4' C3' C2' 119.3(5) . . ?
C3' C4' C5' 122.8(4) . . ?
C4' C5' C6' 117.9(5) . . ?
C1' C6' C5' 121.5(5) . . ?
C16' C11' C12' 119.1(4) . . ?
C16' C11' P' 119.8(4) . . ?
C12' C11' P' 120.0(3) . . ?
C13' C12' C11' 120.1(5) . . ?
C14' C13' C12' 120.6(5) . . ?
C13' C14' C15' 119.8(5) . . ?
C16' C15' C14' 120.2(5) . . ?
C15' C16' C11' 120.1(5) . . ?
C22' C21' C26' 119.5(4) . . ?
C22' C21' P' 120.1(4) . . ?
C26' C21' P' 120.2(3) . . ?
C21' C22' C23' 120.1(4) . . ?
C24' C23' C22' 119.5(4) . . ?
C23' C24' C25' 120.9(5) . . ?
C26' C25' C24' 118.9(5) . . ?
C25' C26' C21' 121.1(4) . . ?
C32' C31' C36' 115.4(4) . . ?
C32' C31' Au' 123.2(3) . . ?
C36' C31' Au' 121.4(3) . . ?
F1' C32' C31' 119.8(4) . . ?
F1' C32' C33' 116.9(4) . . ?
C31' C32' C33' 123.3(4) . . ?
F2' C33' C34' 120.9(4) . . ?
F2' C33' C32' 120.5(4) . . ?
C34' C33' C32' 118.6(4) . . ?
F3' C34' C35' 120.0(4) . . ?
F3' C34' C33' 119.7(4) . . ?
C35' C34' C33' 120.2(5) . . ?
F4' C35' C34' 119.5(4) . . ?
F4' C35' C36' 121.1(4) . . ?
C34' C35' C36' 119.4(4) . . ?
F5' C36' C35' 118.1(4) . . ?
F5' C36' C31' 118.8(4) . . ?
C35' C36' C31' 123.0(4) . . ?
C46' C41' C42' 117.4(4) . . ?
C46' C41' Au' 122.2(3) . . ?
C42' C41' Au' 120.3(3) . . ?
F6' C42' C41' 120.5(4) . . ?
F6' C42' C43' 118.0(4) . . ?
C41' C42' C43' 121.4(4) . . ?
F7' C43' C44' 120.9(4) . . ?
F7' C43' C42' 119.6(5) . . ?
C44' C43' C42' 119.4(5) . . ?
C43' C44' F8' 119.9(5) . . ?
C43' C44' C45' 120.9(5) . . ?
F8' C44' C45' 119.2(5) . . ?
F9' C45' C44' 121.1(4) . . ?
F9' C45' C46' 119.4(4) . . ?
C44' C45' C46' 119.5(4) . . ?
F10' C46' C41' 120.2(4) . . ?
F10' C46' C45' 118.4(4) . . ?
C41' C46' C45' 121.4(4) . . ?

loop_
_geom_bond_atom_site_label_1
_geom_bond_atom_site_label_2
_geom_bond_distance
_geom_bond_site_symmetry_2
_geom_bond_publ_flag
Au N 2.028(4) . y
Au C41 2.041(4) . y
Au C31 2.067(4) . y
Au P 2.3254(13) . y
P C1 1.786(4) . y
P C11 1.792(4) . y
P C21 1.803(4) . y
N C2 1.356(6) . y
C1 C6 1.375(6) . ?
C1 C2 1.412(6) . ?
C2 C3 1.411(6) . ?
C3 C4 1.359(7) . ?
C4 C5 1.398(7) . ?
C5 C6 1.388(6) . ?
C11 C12 1.394(5) . ?
C11 C16 1.397(5) . ?
C12 C13 1.389(6) . ?
C13 C14 1.379(6) . ?
C14 C15 1.381(6) . ?
C15 C16 1.378(6) . ?
C21 C22 1.389(6) . ?
C21 C26 1.394(6) . ?
C22 C23 1.384(6) . ?
C23 C24 1.365(6) . ?
C24 C25 1.379(6) . ?
C25 C26 1.386(6) . ?
C31 C32 1.382(6) . ?
C31 C36 1.388(6) . ?
C32 F1 1.353(4) . ?
C32 C33 1.363(6) . ?
C33 F2 1.361(5) . ?
C33 C34 1.387(6) . ?
C34 F3 1.325(5) . ?
C34 C35 1.377(6) . ?
C35 F4 1.351(5) . ?
C35 C36 1.375(6) . ?
C36 F5 1.355(5) . ?
C41 C42 1.358(6) . ?
C41 C46 1.393(5) . ?
C42 F6 1.352(5) . ?
C42 C43 1.379(6) . ?
C43 F7 1.341(5) . ?
C43 C44 1.381(6) . ?
C44 F8 1.352(5) . ?
C44 C45 1.358(7) . ?
C45 F9 1.340(5) . ?
C45 C46 1.391(6) . ?
C46 F10 1.356(5) . ?
Au' N' 2.024(4) . y
Au' C31' 2.050(5) . y
Au' C41' 2.053(4) . y
Au' P' 2.3174(13) . y
P' C1' 1.791(4) . y
P' C21' 1.803(5) . y
P' C11' 1.805(4) . y
N' C2' 1.359(6) . y
C1' C6' 1.377(6) . ?
C1' C2' 1.408(6) . ?
C2' C3' 1.424(6) . ?
C3' C4' 1.375(6) . ?
C4' C5' 1.382(7) . ?
C5' C6' 1.384(6) . ?
C11' C16' 1.389(6) . ?
C11' C12' 1.393(6) . ?
C12' C13' 1.374(6) . ?
C13' C14' 1.370(6) . ?
C14' C15' 1.383(6) . ?
C15' C16' 1.377(6) . ?
C21' C22' 1.379(6) . ?
C21' C26' 1.397(5) . ?
C22' C23' 1.392(6) . ?
C23' C24' 1.378(6) . ?
C24' C25' 1.399(6) . ?
C25' C26' 1.365(6) . ?
C31' C32' 1.362(6) . ?
C31' C36' 1.389(6) . ?
C32' F1' 1.360(4) . ?
C32' C33' 1.387(6) . ?
C33' F2' 1.349(5) . ?
C33' C34' 1.372(6) . ?
C34' F3' 1.345(5) . ?
C34' C35' 1.359(6) . ?
C35' F4' 1.349(5) . ?
C35' C36' 1.368(6) . ?
C36' F5' 1.368(5) . ?
C41' C46' 1.375(5) . ?
C41' C42' 1.378(6) . ?
C42' F6' 1.341(5) . ?
C42' C43' 1.392(6) . ?
C43' F7' 1.345(5) . ?
C43' C44' 1.353(6) . ?
C44' F8' 1.354(5) . ?
C44' C45' 1.357(6) . ?
C45' F9' 1.352(5) . ?
C45' C46' 1.391(6) . ?
C46' F10' 1.345(5) . ?
